data_4063066
_journal_name_full Organometallics
_journal_paper_doi 10.1021/om049866u
_journal_year 2004
_chemical_formula_sum 'C39 H0 N9 Y'
_chemical_formula_weight 683.39
_space_group_IT_number 2
_symmetry_cell_setting triclinic
_symmetry_space_group_name_Hall '-P 1'
_symmetry_space_group_name_H-M 'P -1'
_cell_angle_alpha 105.460(5)
_cell_angle_beta 92.172(5)
_cell_angle_gamma 119.811(4)
_cell_formula_units_Z 2
_cell_length_a 13.302(5)
_cell_length_b 13.375(5)
_cell_length_c 17.960(6)
_cell_measurement_temperature 293(2)
_cell_volume 2616.1(16)
_diffrn_ambient_temperature 293(2)
_exptl_crystal_density_diffrn 0.868
_cod_database_code 4063066

loop_
_symmetry_equiv_pos_as_xyz
'x, y, z'
'-x, -y, -z'

loop_
_atom_site_label
_atom_site_type_symbol
_atom_site_fract_x
_atom_site_fract_y
_atom_site_fract_z
_atom_site_U_iso_or_equiv
_atom_site_adp_type
_atom_site_occupancy
_atom_site_symmetry_multiplicity
_atom_site_calc_flag
_atom_site_refinement_flags
_atom_site_disorder_assembly
_atom_site_disorder_group
Y1 Y 0.25553(8) 0.99836(8) 0.24988(5) 0.0474(3) Uani 1 1 d . . .
N5 N 0.2781(7) 1.1545(7) 0.2013(4) 0.0564(19) Uani 1 1 d . . .
C1 C 0.4639(8) 0.9960(8) 0.2433(6) 0.055(2) Uani 1 1 d . . .
C2 C 0.3337(10) 1.2104(9) 0.1447(6) 0.067(3) Uani 1 1 d . . .
N9 N -0.0617(7) 0.6731(7) 0.2340(5) 0.070(2) Uani 1 1 d . . .
N4 N 0.2397(7) 1.1627(7) 0.3219(4) 0.058(2) Uani 1 1 d . . .
N3 N 0.5716(7) 0.9974(7) 0.2389(5) 0.066(2) Uani 1 1 d . . .
N7 N 0.1344(7) 0.8432(7) 0.3023(5) 0.063(2) Uani 1 1 d . . .
N1 N 0.3743(7) 0.9358(7) 0.1823(4) 0.0550(19) Uani 1 1 d . . .
C3 C 0.1448(10) 0.7848(10) 0.3570(6) 0.076(3) Uani 1 1 d . . .
C4 C 0.2631(8) 1.2166(8) 0.2668(6) 0.059(2) Uani 1 1 d . . .
C5 C 0.0459(8) 0.7834(8) 0.2405(6) 0.056(2) Uani 1 1 d . . .
N6 N 0.2710(7) 1.3297(7) 0.2776(5) 0.065(2) Uani 1 1 d . . .
N2 N 0.4467(6) 1.0576(7) 0.3079(4) 0.0540(19) Uani 1 1 d . . .
N8 N 0.0641(6) 0.8344(7) 0.1831(4) 0.060(2) Uani 1 1 d . . .
C6 C 0.5476(8) 1.1579(9) 0.3710(6) 0.062(3) Uani 1 1 d . . .
C7 C 0.1838(11) 1.1961(11) 0.3868(6) 0.079(3) Uani 1 1 d . . .
C8 C -0.0347(9) 0.8059(10) 0.1236(7) 0.081(3) Uani 1 1 d . . .
C9 C 0.5611(10) 1.2806(9) 0.3735(7) 0.082(3) Uani 1 1 d . . .
C10 C 0.4517(11) 1.2198(11) 0.1412(7) 0.087(3) Uani 1 1 d . . .
C11 C 0.2554(11) 0.7135(9) 0.1156(7) 0.091(4) Uani 1 1 d . . .
C12 C -0.0482(12) 0.9158(11) 0.1384(8) 0.095(4) Uani 1 1 d . . .
C13 C 0.3669(12) 1.4324(10) 0.3424(8) 0.101(4) Uani 1 1 d . . .
C14 C -0.1303(11) 0.6813(12) 0.2975(9) 0.099(4) Uani 1 1 d . . .
C15 C 0.1844(12) 1.3300(13) 0.2264(9) 0.105(5) Uani 1 1 d . . .
C16 C 0.5213(12) 1.1368(11) 0.4521(6) 0.091(4) Uani 1 1 d . . .
C17 C 0.2498(13) 1.1309(12) 0.0611(7) 0.098(4) Uani 1 1 d . . .
C18 C 0.2492(11) 0.7663(12) 0.3463(8) 0.093(4) Uani 1 1 d . . .
C19 C 0.3637(9) 0.8384(9) 0.1163(6) 0.066(3) Uani 1 1 d . . .
C20 C -0.0935(12) 0.5659(11) 0.1663(9) 0.113(5) Uani 1 1 d . . .
C21 C 0.6367(11) 1.0477(12) 0.1815(9) 0.105(4) Uani 1 1 d . . .
C22 C 0.6024(12) 0.9503(13) 0.2952(9) 0.110(5) Uani 1 1 d . . .
C23 C 0.3442(13) 0.8604(12) 0.0368(6) 0.101(4) Uani 1 1 d . . .
C24 C 0.1671(13) 0.8669(13) 0.4415(8) 0.107(4) Uani 1 1 d . . .
C25 C 0.0605(12) 1.0882(13) 0.3767(8) 0.103(4) Uani 1 1 d . . .
C26 C 0.2368(16) 1.4320(14) 0.1896(10) 0.130(6) Uani 1 1 d . . .
C27 C 0.4811(14) 1.5068(13) 0.3144(10) 0.129(5) Uani 1 1 d . . .
C28 C -0.0103(13) 0.7707(15) 0.0404(7) 0.117(5) Uani 1 1 d . . .
C29 C 0.2644(15) 1.2312(15) 0.4679(7) 0.118(5) Uani 1 1 d . . .
C30 C 0.3247(18) 1.5164(14) 0.3930(11) 0.171(8) Uani 1 1 d . . .
C31 C 0.6818(14) 0.9708(16) 0.1342(10) 0.143(6) Uani 1 1 d . . .
C32 C -0.1793(12) 0.5745(14) 0.3277(10) 0.131(6) Uani 1 1 d . . .
C33 C 0.7361(13) 1.0291(17) 0.3350(10) 0.147(7) Uani 1 1 d . . .
C34 C 0.7293(16) 1.1769(15) 0.2140(12) 0.155(7) Uani 1 1 d . . .
C35 C -0.2126(19) 0.7146(19) 0.2810(12) 0.168(8) Uani 1 1 d . . .
C36 C -0.0441(16) 0.4915(13) 0.1876(11) 0.146(7) Uani 1 1 d . . .
C37 C 0.5590(16) 0.8155(15) 0.2602(12) 0.160(8) Uani 1 1 d . . .
C38 C -0.2231(14) 0.4879(14) 0.1257(11) 0.153(7) Uani 1 1 d . . .
C39 C 0.0755(14) 1.294(2) 0.2407(13) 0.197(10) Uani 1 1 d . . .

loop_
_atom_site_aniso_label
_atom_site_aniso_U_11
_atom_site_aniso_U_22
_atom_site_aniso_U_33
_atom_site_aniso_U_23
_atom_site_aniso_U_13
_atom_site_aniso_U_12
Y1 0.0472(5) 0.0458(5) 0.0486(5) 0.0148(3) 0.0065(3) 0.0247(4)
N5 0.065(5) 0.059(5) 0.055(5) 0.023(4) 0.016(4) 0.037(4)
C1 0.043(5) 0.048(5) 0.074(7) 0.018(5) 0.003(5) 0.026(4)
C2 0.080(7) 0.052(6) 0.075(7) 0.029(5) 0.020(6) 0.034(5)
N9 0.053(5) 0.049(5) 0.086(6) 0.022(4) 0.005(4) 0.013(4)
N4 0.065(5) 0.059(5) 0.054(5) 0.012(4) 0.018(4) 0.040(4)
N3 0.049(5) 0.070(5) 0.078(6) 0.015(4) 0.007(4) 0.037(4)
N7 0.054(5) 0.056(5) 0.066(5) 0.020(4) 0.001(4) 0.020(4)
N1 0.057(5) 0.055(5) 0.055(5) 0.008(4) 0.004(4) 0.036(4)
C3 0.084(8) 0.088(8) 0.063(7) 0.040(6) 0.011(6) 0.043(7)
C4 0.048(5) 0.052(6) 0.072(7) 0.020(5) 0.005(5) 0.026(5)
C5 0.052(6) 0.045(5) 0.067(6) 0.020(5) 0.015(5) 0.022(5)
N6 0.073(5) 0.050(5) 0.080(6) 0.018(4) 0.018(5) 0.040(4)
N2 0.053(4) 0.055(5) 0.050(4) 0.006(4) -0.002(4) 0.032(4)
N8 0.046(4) 0.065(5) 0.058(5) 0.019(4) -0.002(4) 0.022(4)
C6 0.053(6) 0.056(6) 0.060(6) 0.006(5) -0.008(5) 0.025(5)
C7 0.091(9) 0.094(9) 0.066(7) 0.027(6) 0.027(6) 0.058(8)
C8 0.055(6) 0.084(8) 0.084(8) 0.012(6) -0.018(6) 0.033(6)
C9 0.079(8) 0.048(6) 0.098(8) 0.004(6) 0.002(6) 0.030(6)
C10 0.083(8) 0.105(9) 0.098(9) 0.048(7) 0.046(7) 0.058(7)
C11 0.096(9) 0.046(6) 0.101(9) 0.016(6) 0.024(7) 0.021(6)
C12 0.101(9) 0.088(9) 0.110(10) 0.027(7) -0.006(8) 0.063(8)
C13 0.103(10) 0.056(7) 0.106(10) -0.014(7) 0.008(8) 0.035(7)
C14 0.075(8) 0.108(10) 0.152(12) 0.074(9) 0.064(8) 0.057(8)
C15 0.082(9) 0.121(11) 0.169(14) 0.082(10) 0.029(9) 0.076(9)
C16 0.122(10) 0.092(9) 0.052(7) 0.015(6) -0.003(7) 0.057(8)
C17 0.128(11) 0.115(10) 0.054(7) 0.036(7) 0.017(7) 0.062(9)
C18 0.086(8) 0.113(10) 0.111(10) 0.059(8) 0.020(7) 0.065(8)
C19 0.073(7) 0.056(6) 0.065(6) 0.003(5) 0.016(5) 0.039(6)
C20 0.104(10) 0.052(7) 0.146(13) -0.008(8) -0.008(9) 0.037(7)
C21 0.083(9) 0.091(9) 0.138(12) 0.029(8) 0.068(9) 0.046(8)
C22 0.089(9) 0.107(11) 0.147(13) 0.029(9) -0.009(9) 0.068(9)
C23 0.132(11) 0.104(10) 0.049(7) 0.007(6) 0.012(7) 0.059(9)
C24 0.131(12) 0.112(11) 0.079(9) 0.042(8) 0.012(8) 0.061(10)
C25 0.082(9) 0.118(11) 0.117(11) 0.054(9) 0.051(8) 0.049(9)
C26 0.182(16) 0.107(11) 0.144(13) 0.073(10) 0.039(12) 0.091(12)
C27 0.098(11) 0.084(10) 0.155(14) 0.027(9) 0.022(10) 0.019(8)
C28 0.116(11) 0.165(14) 0.045(7) 0.009(8) -0.021(7) 0.071(10)
C29 0.153(14) 0.158(14) 0.054(7) 0.026(8) 0.032(8) 0.094(12)
C30 0.21(2) 0.095(12) 0.178(17) -0.026(11) 0.042(15) 0.095(13)
C31 0.107(12) 0.161(15) 0.153(14) 0.012(12) 0.054(11) 0.081(12)
C32 0.088(10) 0.129(13) 0.193(17) 0.104(12) 0.067(11) 0.042(9)
C33 0.087(10) 0.188(17) 0.156(15) 0.013(12) -0.026(10) 0.089(11)
C34 0.134(14) 0.098(12) 0.210(19) 0.055(12) 0.101(13) 0.040(11)
C35 0.21(2) 0.22(2) 0.23(2) 0.154(17) 0.142(17) 0.171(18)
C36 0.154(15) 0.069(9) 0.198(18) 0.020(10) 0.019(13) 0.059(10)
C37 0.161(16) 0.107(12) 0.22(2) 0.069(13) -0.027(14) 0.076(12)
C38 0.113(13) 0.090(11) 0.154(15) -0.007(10) -0.030(11) 0.008(9)
C39 0.083(11) 0.31(3) 0.25(2) 0.18(2) 0.020(13) 0.097(16)

loop_
_geom_bond_atom_site_label_1
_geom_bond_atom_site_label_2
_geom_bond_distance
_geom_bond_site_symmetry_2
_geom_bond_publ_flag
Y1 N4 2.349(7) . ?
Y1 N2 2.353(7) . ?
Y1 N8 2.355(7) . ?
Y1 N5 2.362(7) . ?
Y1 N1 2.364(7) . ?
Y1 N7 2.370(8) . ?
Y1 C5 2.794(9) . ?
Y1 C1 2.794(9) . ?
Y1 C4 2.803(9) . ?
N5 C4 1.332(12) . ?
N5 C2 1.433(12) . ?
C1 N1 1.321(10) . ?
C1 N2 1.333(11) . ?
C1 N3 1.429(11) . ?
C2 C10 1.517(15) . ?
C2 C17 1.572(15) . ?
N9 C5 1.427(11) . ?
N9 C20 1.463(14) . ?
N9 C14 1.503(14) . ?
N4 C4 1.332(11) . ?
N4 C7 1.494(12) . ?
N3 C21 1.457(15) . ?
N3 C22 1.468(15) . ?
N7 C5 1.321(11) . ?
N7 C3 1.450(12) . ?
N1 C19 1.451(11) . ?
C3 C24 1.532(17) . ?
C3 C18 1.538(16) . ?
C4 N6 1.421(11) . ?
C5 N8 1.349(11) . ?
N6 C15 1.449(13) . ?
N6 C13 1.471(13) . ?
N2 C6 1.472(11) . ?
N8 C8 1.481(11) . ?
C6 C9 1.548(14) . ?
C6 C16 1.577(15) . ?
C7 C25 1.513(17) . ?
C7 C29 1.583(17) . ?
C8 C12 1.524(15) . ?
C8 C28 1.542(17) . ?
C11 C19 1.568(15) . ?
C13 C27 1.54(2) . ?
C13 C30 1.589(18) . ?
C14 C35 1.419(19) . ?
C14 C32 1.508(18) . ?
C15 C39 1.34(2) . ?
C15 C26 1.535(18) . ?
C19 C23 1.569(15) . ?
C20 C38 1.517(19) . ?
C20 C36 1.550(19) . ?
C21 C34 1.461(19) . ?
C21 C31 1.525(18) . ?
C22 C37 1.521(19) . ?
C22 C33 1.556(18) . ?
